data_2204719
loop_
_publ_author_name
'Gu, Chang-Sheng'
'Gao, Shan'
'Huo, Li-Hua'
'Zhao, Hui'
'Zhao, Jing-Gui'

_publ_section_title
<i>catena</i>-Poly[[(1,10-phenanthroline-\k^2^<i>N,N</i>')copper(II)]-\m-4-carboxyimidazole-5-carboxylato(2--)-\k^4^<i>N</i>,<i>O</i>:<i>N</i>',<i>O</i>']
_journal_issue 12
_journal_name_full 'Acta Crystallographica Section E'
_journal_page_first m1852
_journal_page_last m1854
_journal_paper_doi 10.1107/S1600536804029149
_journal_volume 60
_journal_year 2004
_chemical_formula_iupac '[Cu (C5 H2 N2 O4) (C12 H8 N2)]'
_chemical_formula_moiety 'C17 H10 Cu N4 O4'
_chemical_formula_sum 'C17 H10 Cu N4 O4'
_chemical_formula_weight 397.84
_chemical_name_systematic
;
catena-Poly[[(1,10-phenanthroline-\k^2^N,N')copper(II)]-\m-
4-carboxyimidazole-5-carboxylato(2-)-\k^4^N,O:N,O']
;
_space_group_IT_number 14
_symmetry_cell_setting monoclinic
_symmetry_space_group_name_Hall '-P 2ybc'
_symmetry_space_group_name_H-M 'P 1 21/c 1'
_atom_sites_solution_hydrogens geom
_atom_sites_solution_primary direct
_atom_sites_solution_secondary difmap
_cell_angle_alpha 90.00
_cell_angle_beta 91.36(3)
_cell_angle_gamma 90.00
_cell_formula_units_Z 4
_cell_length_a 10.360(2)
_cell_length_b 9.6427(19)
_cell_length_c 14.352(3)
_cell_measurement_reflns_used 12710
_cell_measurement_temperature 293(2)
_cell_measurement_theta_max 27.46
_cell_measurement_theta_min 3.20
_cell_volume 1433.3(5)
_computing_cell_refinement RAPID-AUTO
_computing_data_collection 'RAPID-AUTO (Rigaku, 1998)'
_computing_data_reduction 'CrystalStructure (Rigaku/MSC, 2002)'
_computing_molecular_graphics 'ORTEPII (Johnson, 1976)'
_computing_publication_material SHELXL97
_computing_structure_refinement 'SHELXL97 (Sheldrick, 1997)'
_computing_structure_solution 'SHELXS97 (Sheldrick, 1997)'
_diffrn_ambient_temperature 293(2)
_diffrn_detector_area_resol_mean 10
_diffrn_measured_fraction_theta_full 0.989
_diffrn_measured_fraction_theta_max 0.989
_diffrn_measurement_device_type 'Rigaku R-AXIS RAPID'
_diffrn_measurement_method \w
_diffrn_radiation_monochromator graphite
_diffrn_radiation_source 'fine-focus sealed tube'
_diffrn_radiation_type MoK\a
_diffrn_radiation_wavelength 0.71073
_diffrn_reflns_av_R_equivalents 0.0975
_diffrn_reflns_av_sigmaI/netI 0.0945
_diffrn_reflns_limit_h_max 12
_diffrn_reflns_limit_h_min -13
_diffrn_reflns_limit_k_max 12
_diffrn_reflns_limit_k_min -12
_diffrn_reflns_limit_l_max 15
_diffrn_reflns_limit_l_min -18
_diffrn_reflns_number 13223
_diffrn_reflns_theta_full 27.48
_diffrn_reflns_theta_max 27.48
_diffrn_reflns_theta_min 3.20
_diffrn_standards_decay_% 0
_diffrn_standards_interval_count 0
_diffrn_standards_interval_time 0
_diffrn_standards_number 0
_exptl_absorpt_coefficient_mu 1.560
_exptl_absorpt_correction_T_max 0.859
_exptl_absorpt_correction_T_min 0.706
_exptl_absorpt_correction_type multi-scan
_exptl_absorpt_process_details '(ABSCOR; Higashi, 1995)'
_exptl_crystal_colour blue
_exptl_crystal_density_diffrn 1.844
_exptl_crystal_density_method 'not measured'
_exptl_crystal_description prism
_exptl_crystal_F_000 804
_exptl_crystal_size_max 0.24
_exptl_crystal_size_mid 0.18
_exptl_crystal_size_min 0.10
_refine_diff_density_max 0.507
_refine_diff_density_min -0.559
_refine_ls_extinction_method none
_refine_ls_goodness_of_fit_ref 1.015
_refine_ls_hydrogen_treatment constr
_refine_ls_matrix_type full
_refine_ls_number_parameters 238
_refine_ls_number_reflns 3265
_refine_ls_number_restraints 1
_refine_ls_restrained_S_all 1.015
_refine_ls_R_factor_all 0.1115
_refine_ls_R_factor_gt 0.0550
_refine_ls_shift/su_max 0.001
_refine_ls_shift/su_mean 0.000
_refine_ls_structure_factor_coef Fsqd
_refine_ls_weighting_details 'calc w = 1/[\s^2^(Fo^2^)+(0.0482P)^2^+0.8363P] where P = (Fo^2^+2Fc^2^)/3'
_refine_ls_weighting_scheme calc
_refine_ls_wR_factor_gt 0.1038
_refine_ls_wR_factor_ref 0.1235
_reflns_number_gt 2385
_reflns_number_total 3265
_reflns_threshold_expression I>2\s(I)
_cod_data_source_file is6015.cif
_cod_data_source_block I
_cod_depositor_comments
;
The following automatic conversions were performed:
'_exptl_absorpt_correction_type' value 'Multi-scan' changed to
'multi-scan' according to
'/home/saulius/struct/CIF-dictionaries/cif_core.dic' dictionary named
'cif_core.dic' version 2.4.1 from 2010-06-29.

Automatic conversion script
Id: cif_fix_enum 1527 2010-12-29 10:47:43Z saulius 

The following automatic conversions were performed:

'_exptl_absorpt_correction_type' value 'Multi-scan' changed to
'multi-scan' according to
/home/saulius/struct/CIF-dictionaries/cif_core.dic dictionary named
'cif_core.dic' version 2.4.1 from 2010-06-29.

Automatic conversion script
Id: cif_fix_values 1715 2011-07-08 13:25:40Z adriana 
;
_cod_original_sg_symbol_H-M 'P 21/c'
_cod_database_code 2204719
_cod_database_fobs_code 2204719

loop_
_symmetry_equiv_pos_as_xyz
'x, y, z'
'-x, y+1/2, -z+1/2'
'-x, -y, -z'
'x, -y-1/2, z-1/2'

loop_
_atom_site_label
_atom_site_fract_x
_atom_site_fract_y
_atom_site_fract_z
_atom_site_U_iso_or_equiv
_atom_site_adp_type
_atom_site_calc_flag
_atom_site_refinement_flags
_atom_site_occupancy
_atom_site_type_symbol
Cu1 0.33050(5) 0.58475(6) 0.19750(4) 0.02694(17) Uani d . 1 Cu
N1 0.1711(3) 0.6816(4) 0.1433(3) 0.0301(9) Uani d . 1 N
N2 0.2080(3) 0.4156(4) 0.1792(2) 0.0295(8) Uani d . 1 N
N3 0.4589(3) 0.4557(4) 0.2585(2) 0.0233(8) Uani d . 1 N
N4 0.5666(3) 0.2622(4) 0.2957(3) 0.0272(8) Uani d . 1 N
O1 0.2766(3) 0.5963(3) 0.3578(2) 0.0378(8) Uani d . 1 O
O2 0.3210(3) 0.4742(4) 0.4869(2) 0.0376(8) Uani d . 1 O
O3 0.4476(3) 0.2638(4) 0.5300(2) 0.0448(9) Uani d D 1 O
O4 0.5852(3) 0.1214(4) 0.4631(3) 0.0452(9) Uani d . 1 O
C1 0.1579(5) 0.8132(5) 0.1195(4) 0.0388(12) Uani d . 1 C
C2 0.0414(5) 0.8672(6) 0.0841(4) 0.0472(14) Uani d . 1 C
C3 -0.0634(5) 0.7830(6) 0.0719(4) 0.0452(13) Uani d . 1 C
C4 -0.0533(4) 0.6429(6) 0.0940(3) 0.0347(11) Uani d . 1 C
C5 -0.1564(4) 0.5421(6) 0.0824(3) 0.0434(14) Uani d . 1 C
C6 -0.1392(4) 0.4088(6) 0.1053(3) 0.0417(12) Uani d . 1 C
C7 -0.0156(4) 0.3587(5) 0.1406(3) 0.0340(11) Uani d . 1 C
C8 0.0114(5) 0.2204(6) 0.1601(3) 0.0402(12) Uani d . 1 C
C9 0.1331(4) 0.1825(5) 0.1885(4) 0.0393(12) Uani d . 1 C
C10 0.2290(4) 0.2829(5) 0.1960(3) 0.0344(11) Uani d . 1 C
C11 0.0871(4) 0.4550(5) 0.1516(3) 0.0294(10) Uani d . 1 C
C12 0.0678(4) 0.5957(5) 0.1302(3) 0.0292(10) Uani d . 1 C
C13 0.5397(4) 0.3559(5) 0.2296(3) 0.0284(10) Uani d . 1 C
C14 0.3380(4) 0.5056(5) 0.4018(3) 0.0270(10) Uani d . 1 C
C15 0.4334(4) 0.4238(5) 0.3493(3) 0.0247(9) Uani d . 1 C
C16 0.5003(4) 0.3034(4) 0.3725(3) 0.0238(9) Uani d . 1 C
C17 0.5135(4) 0.2227(5) 0.4592(3) 0.0346(11) Uani d . 1 C
H1 0.2286 0.8720 0.1266 0.047 Uiso calc R 1 H
H2 0.0354 0.9608 0.0687 0.057 Uiso calc R 1 H
H3 -0.1412 0.8190 0.0490 0.054 Uiso calc R 1 H
H5 -0.2362 0.5709 0.0586 0.052 Uiso calc R 1 H
H6 -0.2079 0.3471 0.0984 0.050 Uiso calc R 1 H
H8 -0.0532 0.1538 0.1538 0.048 Uiso calc R 1 H
H9 0.1517 0.0904 0.2026 0.047 Uiso calc R 1 H
H10 0.3120 0.2553 0.2138 0.041 Uiso calc R 1 H
H13 0.5731 0.3526 0.1700 0.034 Uiso calc R 1 H
H18 0.395(5) 0.330(4) 0.519(4) 0.067 Uiso d D 1 H

loop_
_atom_site_aniso_label
_atom_site_aniso_U_11
_atom_site_aniso_U_22
_atom_site_aniso_U_33
_atom_site_aniso_U_12
_atom_site_aniso_U_13
_atom_site_aniso_U_23
Cu1 0.0230(3) 0.0231(3) 0.0346(3) -0.0019(2) -0.00360(19) 0.0024(3)
N1 0.0251(19) 0.028(2) 0.037(2) -0.0030(16) -0.0018(15) -0.0005(17)
N2 0.0270(19) 0.030(2) 0.031(2) -0.0005(17) -0.0046(14) -0.0008(18)
N3 0.0223(18) 0.021(2) 0.026(2) 0.0014(14) -0.0008(13) -0.0005(15)
N4 0.0232(19) 0.025(2) 0.033(2) 0.0029(15) -0.0032(14) -0.0027(17)
O1 0.0314(17) 0.033(2) 0.049(2) 0.0107(15) -0.0016(13) -0.0029(17)
O2 0.0374(18) 0.044(2) 0.032(2) 0.0038(15) 0.0071(13) -0.0033(16)
O3 0.044(2) 0.056(3) 0.034(2) 0.0081(17) 0.0035(15) 0.0122(18)
O4 0.041(2) 0.041(2) 0.054(2) 0.0112(16) 0.0005(15) 0.0189(17)
C1 0.047(3) 0.026(3) 0.043(3) 0.001(2) -0.006(2) 0.004(2)
C2 0.056(3) 0.035(3) 0.049(3) 0.013(3) -0.017(2) 0.006(3)
C3 0.045(3) 0.054(4) 0.036(3) 0.016(3) -0.009(2) -0.005(3)
C4 0.030(2) 0.048(3) 0.027(3) 0.007(2) -0.0038(18) -0.003(2)
C5 0.024(2) 0.071(4) 0.036(3) 0.003(2) -0.0055(19) -0.009(3)
C6 0.021(2) 0.060(4) 0.043(3) -0.004(2) -0.0029(18) -0.005(3)
C7 0.032(3) 0.041(3) 0.029(3) -0.010(2) 0.0021(18) -0.005(2)
C8 0.040(3) 0.046(3) 0.035(3) -0.016(2) 0.002(2) -0.003(2)
C9 0.045(3) 0.027(3) 0.045(3) -0.007(2) -0.002(2) 0.004(2)
C10 0.033(2) 0.030(3) 0.040(3) -0.002(2) -0.0046(19) 0.001(2)
C11 0.022(2) 0.041(3) 0.025(2) -0.0031(19) 0.0004(16) 0.001(2)
C12 0.023(2) 0.036(3) 0.029(2) 0.0026(19) 0.0007(16) -0.004(2)
C13 0.023(2) 0.034(3) 0.029(2) 0.0011(19) 0.0030(16) -0.003(2)
C14 0.024(2) 0.025(3) 0.032(3) -0.0028(18) -0.0013(17) -0.008(2)
C15 0.022(2) 0.023(2) 0.028(2) -0.0003(17) -0.0035(15) -0.0006(19)
C16 0.022(2) 0.023(2) 0.026(2) -0.0002(17) -0.0007(16) -0.0014(18)
C17 0.028(2) 0.038(3) 0.038(3) -0.003(2) -0.003(2) 0.009(2)

loop_
_atom_type_symbol
_atom_type_description
_atom_type_scat_dispersion_real
_atom_type_scat_dispersion_imag
_atom_type_scat_source
C C 0.0033 0.0016 'International Tables Vol C Tables 4.2.6.8 and 6.1.1.4'
H H 0.0000 0.0000 'International Tables Vol C Tables 4.2.6.8 and 6.1.1.4'
N N 0.0061 0.0033 'International Tables Vol C Tables 4.2.6.8 and 6.1.1.4'
O O 0.0106 0.0060 'International Tables Vol C Tables 4.2.6.8 and 6.1.1.4'
Cu Cu 0.3201 1.2651 'International Tables Vol C Tables 4.2.6.8 and 6.1.1.4'

loop_
_geom_angle_atom_site_label_1
_geom_angle_atom_site_label_2
_geom_angle_atom_site_label_3
_geom_angle_site_symmetry_1
_geom_angle_site_symmetry_3
_geom_angle
_geom_angle_publ_flag
N1 Cu1 N2 . . 79.88(15) yes
N1 Cu1 O1 . . 98.11(13) yes
N2 Cu1 O1 . . 90.14(13) yes
N3 Cu1 N1 . . 167.00(14) yes
N3 Cu1 N2 . . 88.00(14) yes
N3 Cu1 N4 . 2_655 99.24(13) yes
N3 Cu1 O1 . . 77.07(12) yes
N4 Cu1 N1 2_655 . 93.01(14) yes
N4 Cu1 N2 2_655 . 172.63(14) yes
N4 Cu1 O1 2_655 . 92.82(13) yes
O4 Cu1 N1 2_655 . 83.22(13) yes
O4 Cu1 N2 2_655 . 102.72(13) yes
O4 Cu1 N3 2_655 . 104.32(13) yes
O4 Cu1 N4 2_655 2_655 74.33(15) yes
O4 Cu1 O1 2_655 . 167.12(13) yes
N1 C1 C2 . . 122.4(5) no
N1 C1 H1 . . 118.8 no
N1 C12 C4 . . 122.6(5) no
N1 C12 C11 . . 116.7(4) no
N2 C10 C9 . . 123.1(4) no
N2 C10 H10 . . 118.4 no
N2 C11 C7 . . 122.2(4) no
N2 C11 C12 . . 117.4(4) no
N3 C13 H13 . . 123.7 no
N3 C15 C14 . . 120.6(4) no
N3 C15 C16 . . 108.0(3) no
N4 C13 N3 . . 112.7(4) no
N4 C13 H13 . . 123.7 no
N4 C16 C15 . . 107.9(4) no
N4 C16 C17 . . 119.2(4) no
O1 C14 O2 . . 125.0(4) no
O1 C14 C15 . . 117.0(4) no
O2 C14 C15 . . 118.0(4) no
O3 C17 C16 . . 117.4(4) no
O4 C17 O3 . . 122.4(4) no
O4 C17 C16 . . 120.2(4) no
C1 N1 Cu1 . . 128.2(3) no
C1 N1 C12 . . 118.2(4) no
C1 C2 H2 . . 119.9 no
C2 C1 H1 . . 118.8 no
C2 C3 C4 . . 119.6(5) no
C2 C3 H3 . . 120.2 no
C3 C2 C1 . . 120.1(5) no
C3 C2 H2 . . 119.9 no
C3 C4 C5 . . 125.0(5) no
C3 C4 C12 . . 117.1(5) no
C4 C3 H3 . . 120.2 no
C4 C5 H5 . . 119.2 no
C5 C6 C7 . . 121.1(5) no
C5 C6 H6 . . 119.4 no
C6 C5 C4 . . 121.5(4) no
C6 C5 H5 . . 119.2 no
C7 C6 H6 . . 119.4 no
C8 C7 C6 . . 124.2(4) no
C8 C7 C11 . . 117.3(4) no
C7 C8 H8 . . 120.1 no
C8 C9 C10 . . 119.4(5) no
C8 C9 H9 . . 120.3 no
C9 C8 C7 . . 119.8(4) no
C9 C8 H8 . . 120.1 no
C9 C10 H10 . . 118.4 no
C10 N2 Cu1 . . 129.8(3) no
C10 N2 C11 . . 118.2(4) no
C10 C9 H9 . . 120.3 no
C11 N2 Cu1 . . 111.9(3) no
C11 C7 C6 . . 118.4(5) no
C11 C12 C4 . . 120.6(4) no
C12 N1 Cu1 . . 113.7(3) no
C12 C4 C5 . . 117.9(5) no
C12 C11 C7 . . 120.4(4) no
C13 N3 Cu1 . . 136.0(3) no
C13 N3 C15 . . 105.5(4) no
C13 N4 Cu1 . 2_645 135.2(3) no
C13 N4 C16 . . 105.9(4) no
C14 O1 Cu1 . . 109.2(3) no
C15 N3 Cu1 . . 114.4(3) no
C15 C16 C17 . . 132.9(4) no
C16 N4 Cu1 . 2_645 118.8(3) no
C16 C15 C14 . . 131.1(4) no
C17 O3 H18 . . 115(4) no

loop_
_geom_bond_atom_site_label_1
_geom_bond_atom_site_label_2
_geom_bond_site_symmetry_2
_geom_bond_distance
_geom_bond_publ_flag
Cu1 N1 . 2.035(4) yes
Cu1 N2 . 2.080(4) yes
Cu1 N3 . 2.007(3) yes
Cu1 N4 2_655 2.017(4) yes
Cu1 O1 . 2.383(3) yes
Cu1 O4 2_655 2.509(4) yes
O1 C14 . 1.245(5) yes
O2 C14 . 1.275(5) yes
O3 C17 . 1.300(6) yes
O4 C17 . 1.227(5) yes
N1 C1 . 1.320(6) no
N1 C12 . 1.363(5) no
N2 C10 . 1.319(6) no
N2 C11 . 1.359(5) no
N3 C13 . 1.347(5) no
N3 C15 . 1.371(5) no
N4 Cu1 2_645 2.017(4) no
N4 C13 . 1.335(6) no
N4 C16 . 1.372(5) no
O3 H18 . 0.85(4) no
C1 C2 . 1.400(7) no
C1 H1 . 0.9300 no
C2 C3 . 1.364(7) no
C2 H2 . 0.9300 no
C3 C4 . 1.391(7) no
C3 H3 . 0.9300 no
C4 C5 . 1.451(7) no
C4 C12 . 1.421(6) no
C5 C6 . 1.338(8) no
C5 H5 . 0.9300 no
C6 C7 . 1.449(7) no
C6 H6 . 0.9300 no
C7 C8 . 1.390(7) no
C7 C11 . 1.419(6) no
C8 C9 . 1.366(7) no
C8 H8 . 0.9300 no
C9 C10 . 1.390(6) no
C9 H9 . 0.9300 no
C10 H10 . 0.9300 no
C11 C12 . 1.404(6) no
C13 H13 . 0.9300 no
C14 C15 . 1.484(6) no
C15 C16 . 1.389(6) no
C16 C17 . 1.471(6) no

loop_
_geom_hbond_atom_site_label_D
_geom_hbond_atom_site_label_H
_geom_hbond_atom_site_label_A
_geom_hbond_distance_DH
_geom_hbond_distance_HA
_geom_hbond_distance_DA
_geom_hbond_angle_DHA
_geom_hbond_publ_flag
O3 H18 O2 0.85(4) 1.65(4) 2.485(5) 167(6) yes

loop_
_geom_torsion_atom_site_label_1
_geom_torsion_atom_site_label_2
_geom_torsion_atom_site_label_3
_geom_torsion_atom_site_label_4
_geom_torsion_site_symmetry_1
_geom_torsion
_geom_torsion_publ_flag
Cu1 N1 C1 C2 . -179.0(4) no
Cu1 N1 C12 C4 . 179.3(3) no
Cu1 N1 C12 C11 . -2.7(5) no
Cu1 N2 C10 C9 . 173.7(3) no
Cu1 N2 C11 C7 . -175.8(3) no
Cu1 N2 C11 C12 . 6.9(5) no
Cu1 N3 C13 N4 . -154.2(3) no
Cu1 N3 C15 C14 . -13.9(5) no
Cu1 N3 C15 C16 . 160.6(3) no
Cu1 N4 C13 N3 2_645 176.7(3) no
Cu1 N4 C16 C15 2_645 -177.4(2) no
Cu1 N4 C16 C17 2_645 4.2(5) no
Cu1 O1 C14 O2 . -172.0(3) no
Cu1 O1 C14 C15 . 4.8(4) no
N1 Cu1 O1 C14 . 158.5(3) no
N1 Cu1 N2 C10 . 178.6(4) no
N1 Cu1 N2 C11 . -6.3(3) no
N1 Cu1 N3 C13 . 95.1(7) no
N1 Cu1 N3 C15 . -57.9(8) no
N1 C1 C2 C3 . -0.7(8) no
N2 Cu1 N1 C1 . -174.5(4) no
N2 Cu1 N1 C12 . 4.8(3) no
N2 Cu1 N3 C13 . 73.9(4) no
N2 Cu1 N3 C15 . -79.1(3) no
N2 Cu1 O1 C14 . 78.7(3) no
N2 C11 C12 N1 . -3.0(6) no
N2 C11 C12 C4 . 175.0(4) no
N3 Cu1 N1 C1 . 164.0(6) no
N3 Cu1 N1 C12 . -16.7(8) no
N3 Cu1 N2 C10 . -6.1(4) no
N3 Cu1 N2 C11 . 169.0(3) no
N3 Cu1 O1 C14 . -9.2(3) no
N3 C15 C16 N4 . 0.0(4) no
N3 C15 C16 C17 . 178.0(4) no
N4 Cu1 N1 C1 2_655 3.5(4) no
N4 Cu1 N1 C12 2_655 -177.1(3) no
N4 Cu1 N3 C13 2_655 -104.7(4) no
N4 Cu1 N3 C15 2_655 102.3(3) no
N4 Cu1 O1 C14 2_655 -108.1(3) no
N4 C16 C17 O3 . -179.0(4) no
N4 C16 C17 O4 . 1.6(6) no
O1 Cu1 N1 C1 . 96.8(4) no
O1 Cu1 N1 C12 . -83.9(3) no
O1 Cu1 N2 C10 . -83.2(4) no
O1 Cu1 N2 C11 . 91.9(3) no
O1 Cu1 N3 C13 . 164.5(4) no
O1 Cu1 N3 C15 . 11.5(3) no
O1 C14 C15 N3 . 5.1(6) no
O1 C14 C15 C16 . -168.0(4) no
O2 C14 C15 C16 . 9.1(7) no
O2 C14 C15 N3 . -177.8(4) no
C1 N1 C12 C4 . -1.2(6) no
C1 N1 C12 C11 . 176.8(4) no
C1 C2 C3 C4 . -0.7(8) no
C2 C3 C4 C5 . -178.6(5) no
C2 C3 C4 C12 . 1.1(7) no
C3 C4 C5 C6 . 180.0(5) no
C3 C4 C12 N1 . -0.2(6) no
C3 C4 C12 C11 . -178.1(4) no
C4 C5 C6 C7 . -1.5(7) no
C5 C6 C7 C8 . -175.7(5) no
C5 C6 C7 C11 . 0.8(7) no
C5 C4 C12 N1 . 179.6(4) no
C5 C4 C12 C11 . 1.7(6) no
C6 C7 C8 C9 . 176.5(4) no
C6 C7 C11 N2 . -176.1(4) no
C6 C7 C11 C12 . 1.2(6) no
C7 C8 C9 C10 . -1.0(7) no
C7 C11 C12 N1 . 179.6(4) no
C7 C11 C12 C4 . -2.4(6) no
C8 C7 C11 N2 . 0.6(6) no
C8 C7 C11 C12 . 177.9(4) no
C8 C9 C10 N2 . 1.7(8) no
C10 N2 C11 C7 . 0.0(6) no
C10 N2 C11 C12 . -177.4(4) no
C11 N2 C10 C9 . -1.2(7) no
C11 C7 C8 C9 . 0.0(7) no
C12 N1 C1 C2 . 1.7(7) no
C12 C4 C5 C6 . 0.3(7) no
C15 N3 C13 N4 . 0.4(5) no
C13 N3 C15 C16 . -0.2(4) no
C13 N3 C15 C14 . -174.8(4) no
C13 N4 C16 C15 . 0.2(4) no
C13 N4 C16 C17 . -178.1(4) no
C14 C15 C16 N4 . 173.8(4) no
C14 C15 C16 C17 . -8.2(8) no
C16 N4 C13 N3 . -0.4(5) no
C15 C16 C17 O3 . 3.2(7) no
C15 C16 C17 O4 . -176.3(4) no
